data_7702190
loop_
_publ_author_name
'Osawa, Masahisa'
'Aino, Masa-Aki'
'Nagakura, Takaki'
'Hoshino, Mikio'
'Tanaka, Yuya'
'Akita, Munetaka'

_publ_section_title
;
 Near-unity thermally activated delayed fluorescence efficiency in three-
 and four-coordinate Au(i) complexes with diphosphine ligands.
;
_journal_issue 25
_journal_name_full 'Dalton transactions (Cambridge, England : 2003)'
_journal_page_first 8229
_journal_page_last 8239
_journal_paper_doi 10.1039/c8dt01097h
_journal_volume 47
_journal_year 2018
_chemical_formula_moiety 'C34 H32 Au Cl P2'
_chemical_formula_sum 'C34 H32 Au Cl P2'
_chemical_formula_weight 734.96
_space_group_crystal_system triclinic
_space_group_IT_number 2
_space_group_name_Hall '-P 1'
_space_group_name_H-M_alt 'P -1'
_symmetry_Int_Tables_number 2
_audit_creation_date 2016-06-16
_audit_creation_method
;
Olex2 1.2
(compiled 2015.09.30 svn.r3233 for OlexSys, GUI svn.r5103)
;
_audit_update_record
;
2018-03-15 deposited with the CCDC.
2018-05-02 downloaded from the CCDC.
;
_cell_angle_alpha 107.720(2)
_cell_angle_beta 92.630(2)
_cell_angle_gamma 92.460(2)
_cell_formula_units_Z 4
_cell_length_a 8.9273(11)
_cell_length_b 17.009(2)
_cell_length_c 20.077(3)
_cell_measurement_reflns_used 9942
_cell_measurement_temperature 90
_cell_measurement_theta_max 28.92
_cell_measurement_theta_min 2.42
_cell_volume 2895.7(7)
_computing_molecular_graphics 'Olex2 (Dolomanov et al., 2009)'
_computing_publication_material 'Olex2 (Dolomanov et al., 2009)'
_computing_structure_refinement 'olex2.refine (Bourhis et al., 2015)'
_diffrn_ambient_temperature 90
_diffrn_measured_fraction_theta_full 0.9759
_diffrn_measured_fraction_theta_max 0.9759
_diffrn_measurement_device_type 'Bruker APEX-II CCD'
_diffrn_measurement_method '\f and \w scans'
_diffrn_radiation_monochromator graphite
_diffrn_radiation_type 'Mo K\a'
_diffrn_radiation_wavelength 0.71073
_diffrn_reflns_av_R_equivalents 0.0145
_diffrn_reflns_av_unetI/netI 0.0251
_diffrn_reflns_limit_h_max 9
_diffrn_reflns_limit_h_min -10
_diffrn_reflns_limit_k_max 20
_diffrn_reflns_limit_k_min -20
_diffrn_reflns_limit_l_max 23
_diffrn_reflns_limit_l_min -13
_diffrn_reflns_number 13785
_diffrn_reflns_theta_full 26.0000
_diffrn_reflns_theta_max 25.03
_diffrn_reflns_theta_min 1.26
_diffrn_standards_number 0
_exptl_absorpt_coefficient_mu 5.306
_exptl_absorpt_correction_T_max 0.546
_exptl_absorpt_correction_T_min 0.392
_exptl_absorpt_correction_type multi-scan
_exptl_absorpt_process_details
;
SADABS-2012/1 (Bruker,2012) was used for absorption correction.
wR2(int) was 0.0983 before and 0.0244 after correction.
The Ratio of minimum to maximum transmission is 0.8774.
The \l/2 correction factor is 0.0015.
;
_exptl_crystal_colour 'clear light yellow'
_exptl_crystal_colour_lustre clear
_exptl_crystal_colour_modifier light
_exptl_crystal_colour_primary yellow
_exptl_crystal_density_diffrn 1.6858
_exptl_crystal_description block
_exptl_crystal_F_000 1448.0
_exptl_crystal_size_max 0.184
_exptl_crystal_size_mid 0.178
_exptl_crystal_size_min 0.114
_refine_diff_density_max 1.8668
_refine_diff_density_min -0.9249
_refine_diff_density_rms 0.0957
_refine_ls_d_res_high 0.8400
_refine_ls_d_res_low 16.1726
_refine_ls_goodness_of_fit_ref 1.1342
_refine_ls_hydrogen_treatment mixed
_refine_ls_matrix_type full
_refine_ls_number_constraints 116
_refine_ls_number_parameters 700
_refine_ls_number_reflns 10254
_refine_ls_number_restraints 0
_refine_ls_restrained_S_all 1.1342
_refine_ls_R_factor_all 0.0212
_refine_ls_R_factor_gt 0.0194
_refine_ls_shift/su_max 0.0004
_refine_ls_shift/su_mean 0.0001
_refine_ls_structure_factor_coef Fsqd
_refine_ls_weighting_details 'w=1/[\s^2^(Fo^2^)+(0.0226P)^2^+3.2621P] where P=(Fo^2^+2Fc^2^)/3'
_refine_ls_weighting_scheme calc
_refine_ls_wR_factor_gt 0.0494
_refine_ls_wR_factor_ref 0.0540
_reflns_Friedel_coverage 0.0
_reflns_limit_h_max 10
_reflns_limit_h_min -10
_reflns_limit_k_max 19
_reflns_limit_k_min -20
_reflns_limit_l_max 23
_reflns_limit_l_min 0
_reflns_number_gt 9370
_reflns_number_total 10254
_reflns_threshold_expression I>=2u(I)
_cod_data_source_file c8dt01097h2.cif
_cod_data_source_block Complex1
_cod_database_code 7702190
_olex2_refinement_description
;
1. Fixed Uiso
 At 1.2 times of:
  All C(H) groups
 At 1.5 times of:
  All C(H,H,H) groups
2. Uiso/Uaniso restraints and constraints
Uanis(Au1aa) = Uanis(Au1a)
Uanis(Au1bb) = Uanis(Au1b)
3. Others
 Sof(Au1aa)=1-FVAR(1)
 Sof(Au1a)=FVAR(1)
 Sof(Au1bb)=1-FVAR(2)
 Sof(Au1b)=FVAR(2)
4.a Aromatic/amide H refined with riding coordinates:
 C4(H4), C3(H3), C2(H2), C5(H5), C10(H10), C11(H11), C12(H12), C13(H13),
 C17(H17), C18(H18), C19(H19), C20(H20), C22(H22), C23(H23), C25(H25), C24(H24),
  C30(H30), C33(H33), C31(H31), C32(H32), C39(H39), C38(H38), C37(H37),
 C36(H36), C43(H43), C42(H42), C44(H44), C45(H45), C53(H53), C51(H51), C50(H50),
  C52(H52), C60(H60), C58(H58), C59(H59), C57(H57), C67(H67), C65(H65),
 C66(H66), C68(H68)
4.b Idealised Me refined as rotating group:
 C7(H7a,H7b,H7c), C14(H14a,H14b,H14c), C27(H27a,H27b,H27c), C34(H34a,H34b,
 H34c), C47(H47a,H47b,H47c), C54(H54a,H54b,H54c), C61(H61a,H61b,H61c), C62(H62a,
 H62b,H62c)
;
_olex2_submission_special_instructions 'No special instructions were received'

loop_
_space_group_symop_id
_space_group_symop_operation_xyz
1 x,y,z
2 -x,-y,-z

loop_
_atom_site_label
_atom_site_type_symbol
_atom_site_fract_x
_atom_site_fract_y
_atom_site_fract_z
_atom_site_U_iso_or_equiv
_atom_site_adp_type
_atom_site_occupancy
_atom_site_refinement_flags_posn
_atom_site_disorder_group
Au1a Au 0.523165(12) 0.709800(7) 0.391886(6) 0.01484(4) Uani 0.9631(3) . 1
Au1b Au 1.081476(13) 0.763228(7) 0.940660(6) 0.01583(4) Uani 0.9508(3) . 3
P1a P 0.30428(8) 0.68875(5) 0.43547(4) 0.01319(15) Uani 1.000000 . .
Cl1a Cl 0.73894(9) 0.71973(5) 0.33634(4) 0.02372(17) Uani 1.000000 . .
P1b P 1.02802(9) 0.79162(5) 1.05335(4) 0.01561(16) Uani 1.000000 . .
P2b P 0.78574(9) 0.67966(5) 0.92296(4) 0.01512(16) Uani 1.000000 . .
Cl1b Cl 1.17298(9) 0.73821(5) 0.83052(4) 0.02262(16) Uani 1.000000 . .
P2a P 0.54842(9) 0.81756(5) 0.55623(4) 0.01566(16) Uani 1.000000 . .
C6 C 1.2875(4) 0.7251(2) 1.09518(16) 0.0200(7) Uani 1.000000 . .
C4 C 1.4556(4) 0.8010(2) 1.19452(17) 0.0238(7) Uani 1.000000 . .
H4 H 1.5430(4) 0.8035(2) 1.22230(17) 0.0286(9) Uiso 1.000000 R .
C3 C 1.3653(4) 0.8673(2) 1.20900(16) 0.0226(7) Uani 1.000000 . .
H3 H 1.3922(4) 0.9147(2) 1.24609(16) 0.0271(8) Uiso 1.000000 R .
C2 C 1.2343(4) 0.8625(2) 1.16785(15) 0.0186(6) Uani 1.000000 . .
H2 H 1.1719(4) 0.9064(2) 1.17846(15) 0.0223(8) Uiso 1.000000 R .
C1 C 1.1942(3) 0.79219(19) 1.11029(15) 0.0169(6) Uani 1.000000 . .
C5 C 1.4162(4) 0.7309(2) 1.13868(17) 0.0230(7) Uani 1.000000 . .
H5 H 1.4774(4) 0.6864(2) 1.12997(17) 0.0276(8) Uiso 1.000000 R .
C7 C 1.2563(4) 0.6483(2) 1.03331(18) 0.0271(8) Uani 1.000000 . .
H7a H 1.3211(19) 0.6064(6) 1.0379(7) 0.0407(11) Uiso 1.000000 GR .
H7b H 1.1534(8) 0.6286(9) 1.0318(8) 0.0407(11) Uiso 1.000000 GR .
H7c H 1.275(3) 0.6611(4) 0.9909(2) 0.0407(11) Uiso 1.000000 GR .
C8 C 0.6559(4) 0.59455(19) 0.86982(15) 0.0200(7) Uani 1.000000 . .
C9 C 0.7093(4) 0.5155(2) 0.84117(17) 0.0283(8) Uani 1.000000 . .
C10 C 0.6083(5) 0.4537(2) 0.79526(18) 0.0358(10) Uani 1.000000 . .
H10 H 0.6408(5) 0.4008(2) 0.77619(18) 0.0430(11) Uiso 1.000000 R .
C11 C 0.4648(5) 0.4695(2) 0.77816(18) 0.0357(9) Uani 1.000000 . .
H11 H 0.4023(5) 0.4278(2) 0.74729(18) 0.0429(11) Uiso 1.000000 R .
C12 C 0.4133(4) 0.5463(2) 0.80632(17) 0.0304(8) Uani 1.000000 . .
H12 H 0.3156(4) 0.5570(2) 0.79510(17) 0.0365(10) Uiso 1.000000 R .
C13 C 0.5078(4) 0.6085(2) 0.85186(16) 0.0228(7) Uani 1.000000 . .
H13 H 0.4721(4) 0.6607(2) 0.87094(16) 0.0274(8) Uiso 1.000000 R .
C14 C 0.8652(5) 0.4973(2) 0.8585(2) 0.0387(10) Uani 1.000000 . .
H14a H 0.9350(5) 0.5365(11) 0.8491(14) 0.0581(14) Uiso 1.000000 GR .
H14b H 0.8762(10) 0.5011(17) 0.9072(4) 0.0581(14) Uiso 1.000000 GR .
H14c H 0.8850(11) 0.4425(7) 0.8305(11) 0.0581(14) Uiso 1.000000 GR .
C17 C 0.9045(4) 0.6948(2) 1.12899(16) 0.0207(7) Uani 1.000000 . .
H17 H 0.9702(4) 0.7271(2) 1.16524(16) 0.0249(8) Uiso 1.000000 R .
C16 C 0.8984(3) 0.71048(19) 1.06430(15) 0.0170(6) Uani 1.000000 . .
C15 C 0.7961(3) 0.66311(19) 1.00965(15) 0.0156(6) Uani 1.000000 . .
C18 C 0.8142(4) 0.6320(2) 1.13975(17) 0.0238(7) Uani 1.000000 . .
H18 H 0.8188(4) 0.6225(2) 1.18302(17) 0.0285(9) Uiso 1.000000 R .
C19 C 0.7171(4) 0.5834(2) 1.08564(16) 0.0218(7) Uani 1.000000 . .
H19 H 0.6584(4) 0.5401(2) 1.09197(16) 0.0261(8) Uiso 1.000000 R .
C20 C 0.7077(4) 0.5998(2) 1.02194(16) 0.0197(7) Uani 1.000000 . .
H20 H 0.6405(4) 0.5675(2) 0.98636(16) 0.0236(8) Uiso 1.000000 R .
C22 C 0.5836(3) 0.7946(2) 0.99500(16) 0.0198(7) Uani 1.000000 . .
H22 H 0.5922(3) 0.7693(2) 1.02997(16) 0.0237(8) Uiso 1.000000 R .
C23 C 0.4896(4) 0.8591(2) 1.00290(17) 0.0262(7) Uani 1.000000 . .
H23 H 0.4369(4) 0.8776(2) 1.04310(17) 0.0314(9) Uiso 1.000000 R .
C21 C 0.6656(3) 0.76681(18) 0.93591(15) 0.0159(6) Uani 1.000000 . .
C25 C 0.5543(4) 0.8682(2) 0.89102(18) 0.0246(7) Uani 1.000000 . .
H25 H 0.5432(4) 0.8932(2) 0.85599(18) 0.0296(9) Uiso 1.000000 R .
C26 C 0.6507(3) 0.8039(2) 0.88221(16) 0.0198(7) Uani 1.000000 . .
C27 C 0.7278(4) 0.7724(2) 0.81474(18) 0.0297(8) Uani 1.000000 . .
H27a H 0.6798(18) 0.7203(8) 0.7871(6) 0.0445(12) Uiso 1.000000 GR .
H27b H 0.721(3) 0.8115(8) 0.7891(6) 0.0445(12) Uiso 1.000000 GR .
H27c H 0.8314(8) 0.7652(15) 0.82501(18) 0.0445(12) Uiso 1.000000 GR .
C24 C 0.4750(4) 0.8957(2) 0.95033(18) 0.0272(8) Uani 1.000000 . .
H24 H 0.4119(4) 0.9389(2) 0.95496(18) 0.0326(9) Uiso 1.000000 R .
C29 C 1.0045(4) 0.9648(2) 1.08843(15) 0.0206(7) Uani 1.000000 . .
C28 C 0.9422(3) 0.88935(19) 1.09366(15) 0.0182(6) Uani 1.000000 . .
C30 C 0.9288(4) 1.0361(2) 1.11833(16) 0.0242(7) Uani 1.000000 . .
H30 H 0.9680(4) 1.0865(2) 1.11541(16) 0.0291(9) Uiso 1.000000 R .
C33 C 0.8115(4) 0.8890(2) 1.12923(16) 0.0230(7) Uani 1.000000 . .
H33 H 0.7724(4) 0.8394(2) 1.13379(16) 0.0277(8) Uiso 1.000000 R .
C34 C 1.1492(4) 0.9721(2) 1.05515(17) 0.0242(7) Uani 1.000000 . .
H34a H 1.1540(12) 1.0224(7) 1.0428(11) 0.0363(11) Uiso 1.000000 GR .
H34b H 1.2321(4) 0.9729(14) 1.0876(5) 0.0363(11) Uiso 1.000000 GR .
H34c H 1.1541(12) 0.9258(7) 1.0137(7) 0.0363(11) Uiso 1.000000 GR .
C31 C 0.7981(4) 1.0344(2) 1.15201(17) 0.0277(8) Uani 1.000000 . .
H31 H 0.7500(4) 1.0830(2) 1.17077(17) 0.0332(9) Uiso 1.000000 R .
C32 C 0.7385(4) 0.9609(2) 1.15793(17) 0.0288(8) Uani 1.000000 . .
H32 H 0.6506(4) 0.9595(2) 1.18083(17) 0.0345(9) Uiso 1.000000 R .
C35 C 0.4241(3) 0.73989(19) 0.57712(15) 0.0166(6) Uani 1.000000 . .
C39 C 0.2379(3) 0.6250(2) 0.54401(17) 0.0197(7) Uani 1.000000 . .
H39 H 0.1724(3) 0.5885(2) 0.51020(17) 0.0236(8) Uiso 1.000000 R .
C38 C 0.2480(4) 0.6189(2) 0.61122(18) 0.0250(7) Uani 1.000000 . .
H38 H 0.1902(4) 0.5782(2) 0.62214(18) 0.0300(9) Uiso 1.000000 R .
C40 C 0.3242(3) 0.68493(19) 0.52599(15) 0.0161(6) Uani 1.000000 . .
C37 C 0.3440(4) 0.6734(2) 0.66213(17) 0.0244(7) Uani 1.000000 . .
H37 H 0.3500(4) 0.6701(2) 0.70756(17) 0.0293(9) Uiso 1.000000 R .
C36 C 0.4309(4) 0.7326(2) 0.64500(16) 0.0224(7) Uani 1.000000 . .
H36 H 0.4958(4) 0.7688(2) 0.67939(16) 0.0269(8) Uiso 1.000000 R .
C46 C 0.2786(4) 0.5167(2) 0.36962(17) 0.0235(7) Uani 1.000000 . .
C41 C 0.2043(4) 0.59104(19) 0.38551(15) 0.0178(6) Uani 1.000000 . .
C43 C -0.0173(4) 0.5192(2) 0.31619(18) 0.0311(8) Uani 1.000000 . .
H43 H -0.1155(4) 0.5197(2) 0.29873(18) 0.0374(10) Uiso 1.000000 R .
C42 C 0.0564(4) 0.5919(2) 0.35982(16) 0.0221(7) Uani 1.000000 . .
H42 H 0.0072(4) 0.6409(2) 0.37179(16) 0.0266(8) Uiso 1.000000 R .
C44 C 0.0563(5) 0.4465(2) 0.29906(18) 0.0341(9) Uani 1.000000 . .
H44 H 0.0086(5) 0.3983(2) 0.26894(18) 0.0409(11) Uiso 1.000000 R .
C47 C 0.4359(4) 0.5109(2) 0.3974(2) 0.0306(8) Uani 1.000000 . .
H47a H 0.5055(5) 0.5404(13) 0.3772(10) 0.0460(12) Uiso 1.000000 GR .
H47b H 0.4431(9) 0.5348(14) 0.4474(2) 0.0460(12) Uiso 1.000000 GR .
H47c H 0.4595(11) 0.4539(2) 0.3853(12) 0.0460(12) Uiso 1.000000 GR .
C45 C 0.2003(4) 0.4454(2) 0.32654(18) 0.0309(8) Uani 1.000000 . .
H45 H 0.2466(4) 0.3955(2) 0.31599(18) 0.0371(10) Uiso 1.000000 R .
C49 C 0.8062(4) 0.7533(2) 0.59974(16) 0.0201(7) Uani 1.000000 . .
C54 C 0.7723(4) 0.6773(2) 0.53748(18) 0.0288(8) Uani 1.000000 . .
H54a H 0.8499(15) 0.6394(7) 0.5354(8) 0.0431(12) Uiso 1.000000 GR .
H54b H 0.6775(13) 0.6513(9) 0.5420(7) 0.0431(12) Uiso 1.000000 GR .
H54c H 0.768(3) 0.6929(3) 0.4953(2) 0.0431(12) Uiso 1.000000 GR .
C53 C 0.7571(4) 0.8906(2) 0.67184(15) 0.0202(7) Uani 1.000000 . .
H53 H 0.6960(4) 0.9351(2) 0.68251(15) 0.0242(8) Uiso 1.000000 R .
C48 C 0.7145(3) 0.82080(19) 0.61493(15) 0.0173(6) Uani 1.000000 . .
C51 C 0.9774(4) 0.8280(2) 0.69861(16) 0.0245(7) Uani 1.000000 . .
H51 H 1.0649(4) 0.8299(2) 0.72615(16) 0.0294(9) Uiso 1.000000 R .
C50 C 0.9352(4) 0.7582(2) 0.64328(17) 0.0230(7) Uani 1.000000 . .
H50 H 0.9945(4) 0.7129(2) 0.63472(17) 0.0276(8) Uiso 1.000000 R .
C52 C 0.8886(4) 0.8949(2) 0.71274(16) 0.0231(7) Uani 1.000000 . .
H52 H 0.9167(4) 0.9426(2) 0.74944(16) 0.0277(8) Uiso 1.000000 R .
C56 C 0.1393(3) 0.79323(19) 0.37802(15) 0.0166(6) Uani 1.000000 . .
C60 C 0.1060(3) 0.80646(19) 0.50001(16) 0.0181(6) Uani 1.000000 . .
H60 H 0.1262(3) 0.78907(19) 0.53899(16) 0.0217(8) Uiso 1.000000 R .
C58 C -0.0209(3) 0.89478(19) 0.44656(17) 0.0209(7) Uani 1.000000 . .
H58 H -0.0848(3) 0.93731(19) 0.44937(17) 0.0250(8) Uiso 1.000000 R .
C61 C 0.1969(4) 0.7515(2) 0.30744(16) 0.0230(7) Uani 1.000000 . .
H61a H 0.3038(5) 0.7487(13) 0.3121(3) 0.0345(10) Uiso 1.000000 GR .
H61b H 0.1507(19) 0.6966(5) 0.2890(5) 0.0345(10) Uiso 1.000000 GR .
H61c H 0.173(2) 0.7826(8) 0.2761(4) 0.0345(10) Uiso 1.000000 GR .
C59 C 0.0105(4) 0.8694(2) 0.50481(17) 0.0219(7) Uani 1.000000 . .
H59 H -0.0324(4) 0.8946(2) 0.54680(17) 0.0262(8) Uiso 1.000000 R .
C55 C 0.1730(3) 0.76840(18) 0.43768(15) 0.0144(6) Uani 1.000000 . .
C57 C 0.0425(3) 0.85697(19) 0.38461(16) 0.0194(7) Uani 1.000000 . .
H57 H 0.0200(3) 0.87445(19) 0.34588(16) 0.0233(8) Uiso 1.000000 R .
C64 C 0.4633(4) 0.91516(19) 0.59919(15) 0.0192(7) Uani 1.000000 . .
C67 C 0.4571(4) 1.0623(2) 0.61825(17) 0.0265(8) Uani 1.000000 . .
H67 H 0.4990(4) 1.1110(2) 0.61317(17) 0.0318(9) Uiso 1.000000 R .
C63 C 0.5277(4) 0.9885(2) 0.59002(16) 0.0215(7) Uani 1.000000 . .
C65 C 0.3337(4) 0.9192(2) 0.63602(16) 0.0225(7) Uani 1.000000 . .
H65 H 0.2926(4) 0.8715(2) 0.64329(16) 0.0270(8) Uiso 1.000000 R .
C66 C 0.2649(4) 0.9931(2) 0.66202(17) 0.0280(8) Uani 1.000000 . .
H66 H 0.1768(4) 0.9944(2) 0.68521(17) 0.0337(9) Uiso 1.000000 R .
C62 C 0.6701(4) 0.9891(2) 0.55312(17) 0.0250(7) Uani 1.000000 . .
H62a H 0.6750(13) 1.0359(8) 0.5358(11) 0.0375(11) Uiso 1.000000 GR .
H62b H 0.7549(4) 0.9928(14) 0.5853(4) 0.0375(11) Uiso 1.000000 GR .
H62c H 0.6714(12) 0.9391(7) 0.5147(7) 0.0375(11) Uiso 1.000000 GR .
C68 C 0.3272(4) 1.0648(2) 0.65344(18) 0.0299(8) Uani 1.000000 . .
H68 H 0.2820(4) 1.1145(2) 0.67127(18) 0.0359(10) Uiso 1.000000 R .
Au1bb Au 1.0002(3) 0.70927(14) 0.88702(11) 0.01583(4) Uani 0.0492(3) . 4
Au1aa Au 0.6010(3) 0.76570(19) 0.44223(15) 0.01484(4) Uani 0.0369(3) . 2

loop_
_atom_site_aniso_label
_atom_site_aniso_U_11
_atom_site_aniso_U_22
_atom_site_aniso_U_33
_atom_site_aniso_U_12
_atom_site_aniso_U_13
_atom_site_aniso_U_23
Au1a 0.01198(7) 0.01599(7) 0.01688(7) 0.00121(5) 0.00217(4) 0.00529(5)
Au1b 0.01841(7) 0.01571(7) 0.01370(7) 0.00284(5) 0.00137(5) 0.00470(5)
P1a 0.0129(4) 0.0124(4) 0.0151(4) 0.0021(3) 0.0021(3) 0.0051(3)
Cl1a 0.0185(4) 0.0232(4) 0.0268(4) -0.0026(3) 0.0074(3) 0.0034(3)
P1b 0.0173(4) 0.0168(4) 0.0131(4) 0.0029(3) -0.0003(3) 0.0049(3)
P2b 0.0152(4) 0.0170(4) 0.0147(4) 0.0025(3) 0.0017(3) 0.0068(3)
Cl1b 0.0261(4) 0.0244(4) 0.0165(4) -0.0002(3) 0.0052(3) 0.0047(3)
P2a 0.0165(4) 0.0170(4) 0.0134(4) 0.0024(3) -0.0007(3) 0.0046(3)
C6 0.0208(16) 0.0217(17) 0.0196(15) 0.0016(13) 0.0049(12) 0.0088(13)
C4 0.0171(16) 0.035(2) 0.0220(16) 0.0007(14) -0.0017(13) 0.0138(15)
C3 0.0249(17) 0.0259(18) 0.0161(15) -0.0029(14) -0.0031(13) 0.0064(13)
C2 0.0232(17) 0.0197(17) 0.0149(14) 0.0048(13) 0.0011(12) 0.0076(12)
C1 0.0164(15) 0.0206(16) 0.0156(14) 0.0017(13) 0.0029(12) 0.0081(12)
C5 0.0192(16) 0.0294(19) 0.0256(17) 0.0083(14) 0.0065(13) 0.0146(14)
C7 0.0293(19) 0.0222(18) 0.0289(18) 0.0083(15) 0.0034(14) 0.0051(14)
C8 0.0306(18) 0.0174(16) 0.0129(14) 0.0017(14) 0.0046(13) 0.0055(12)
C9 0.044(2) 0.0209(18) 0.0226(17) 0.0066(16) 0.0151(15) 0.0076(14)
C10 0.068(3) 0.0126(17) 0.0245(18) 0.0008(18) 0.0216(18) 0.0006(14)
C11 0.051(3) 0.029(2) 0.0229(18) -0.0153(18) 0.0065(16) 0.0040(15)
C12 0.036(2) 0.032(2) 0.0214(17) -0.0137(17) -0.0050(14) 0.0098(15)
C13 0.0282(18) 0.0199(17) 0.0199(16) -0.0050(14) 0.0000(13) 0.0063(13)
C14 0.053(3) 0.029(2) 0.038(2) 0.0192(19) 0.0195(18) 0.0121(17)
C17 0.0199(16) 0.0271(18) 0.0168(15) 0.0049(14) -0.0008(12) 0.0088(13)
C16 0.0174(15) 0.0173(16) 0.0190(15) 0.0068(13) 0.0030(12) 0.0086(12)
C15 0.0143(15) 0.0175(16) 0.0162(14) 0.0061(12) 0.0040(11) 0.0056(12)
C18 0.0246(17) 0.0310(19) 0.0222(16) 0.0080(15) 0.0072(13) 0.0161(14)
C19 0.0211(17) 0.0243(18) 0.0254(16) 0.0054(14) 0.0077(13) 0.0143(14)
C20 0.0190(16) 0.0200(17) 0.0207(15) 0.0034(13) 0.0045(12) 0.0065(13)
C22 0.0187(16) 0.0211(17) 0.0189(15) 0.0030(13) -0.0029(12) 0.0057(13)
C23 0.0248(18) 0.0242(18) 0.0248(17) 0.0080(14) -0.0011(14) -0.0001(14)
C21 0.0151(15) 0.0125(15) 0.0188(15) -0.0025(12) -0.0041(11) 0.0039(12)
C25 0.0227(17) 0.0209(18) 0.0340(18) -0.0030(14) -0.0079(14) 0.0159(14)
C26 0.0164(16) 0.0197(17) 0.0238(16) -0.0052(13) -0.0041(12) 0.0089(13)
C27 0.0269(18) 0.042(2) 0.0288(18) 0.0043(16) 0.0020(14) 0.0229(16)
C24 0.0245(18) 0.0165(17) 0.0371(19) 0.0052(14) -0.0085(15) 0.0042(14)
C29 0.0250(17) 0.0211(17) 0.0148(15) 0.0033(14) -0.0082(12) 0.0054(13)
C28 0.0200(16) 0.0186(16) 0.0142(14) 0.0040(13) -0.0056(12) 0.0028(12)
C30 0.0311(19) 0.0176(17) 0.0216(16) 0.0044(14) -0.0122(14) 0.0040(13)
C33 0.0228(17) 0.0240(18) 0.0194(15) 0.0035(14) -0.0030(13) 0.0028(13)
C34 0.0323(19) 0.0190(17) 0.0222(16) 0.0006(14) -0.0019(13) 0.0083(13)
C31 0.0279(19) 0.0265(19) 0.0232(17) 0.0122(15) -0.0087(14) -0.0004(14)
C32 0.0202(17) 0.036(2) 0.0248(17) 0.0077(15) -0.0007(13) 0.0005(15)
C35 0.0174(15) 0.0174(16) 0.0179(14) 0.0079(13) 0.0061(12) 0.0082(12)
C39 0.0154(15) 0.0196(17) 0.0264(16) 0.0047(13) 0.0053(12) 0.0095(13)
C38 0.0222(17) 0.0273(19) 0.0363(19) 0.0128(15) 0.0169(14) 0.0223(15)
C40 0.0150(15) 0.0173(16) 0.0198(15) 0.0089(12) 0.0066(12) 0.0096(12)
C37 0.0268(18) 0.033(2) 0.0223(16) 0.0161(15) 0.0115(14) 0.0182(15)
C36 0.0240(17) 0.0279(18) 0.0179(15) 0.0107(14) 0.0032(13) 0.0094(13)
C46 0.0312(19) 0.0158(17) 0.0251(16) 0.0020(14) 0.0115(14) 0.0073(13)
C41 0.0216(16) 0.0142(16) 0.0158(14) -0.0034(13) 0.0043(12) 0.0019(12)
C43 0.031(2) 0.035(2) 0.0270(18) -0.0167(17) -0.0021(15) 0.0114(16)
C42 0.0243(17) 0.0201(17) 0.0223(16) -0.0039(14) 0.0030(13) 0.0074(13)
C44 0.051(2) 0.0212(19) 0.0247(18) -0.0188(17) 0.0057(16) 0.0011(14)
C47 0.035(2) 0.0191(18) 0.040(2) 0.0103(15) 0.0114(16) 0.0102(15)
C45 0.046(2) 0.0147(17) 0.0318(19) -0.0006(16) 0.0168(16) 0.0046(14)
C49 0.0203(16) 0.0238(18) 0.0184(15) 0.0024(14) 0.0031(12) 0.0091(13)
C54 0.0292(19) 0.0248(19) 0.0292(18) 0.0109(15) 0.0009(14) 0.0027(15)
C53 0.0209(16) 0.0238(18) 0.0173(15) 0.0058(14) 0.0001(12) 0.0078(13)
C48 0.0159(15) 0.0222(17) 0.0155(14) 0.0037(13) 0.0024(11) 0.0079(12)
C51 0.0193(17) 0.036(2) 0.0212(16) 0.0025(15) -0.0016(13) 0.0142(15)
C50 0.0204(17) 0.0296(19) 0.0247(16) 0.0096(14) 0.0053(13) 0.0151(14)
C52 0.0253(18) 0.0263(18) 0.0171(15) 0.0010(14) -0.0028(13) 0.0064(13)
C56 0.0135(15) 0.0149(16) 0.0208(15) -0.0035(12) -0.0011(12) 0.0057(12)
C60 0.0170(15) 0.0197(16) 0.0186(15) 0.0029(13) 0.0004(12) 0.0073(12)
C58 0.0157(15) 0.0156(16) 0.0308(17) 0.0037(13) -0.0019(13) 0.0065(13)
C61 0.0245(17) 0.0288(19) 0.0191(15) 0.0064(14) 0.0024(13) 0.0116(13)
C59 0.0191(16) 0.0201(17) 0.0239(16) 0.0060(13) 0.0032(13) 0.0022(13)
C55 0.0121(14) 0.0116(15) 0.0190(15) -0.0002(12) -0.0004(11) 0.0043(12)
C57 0.0176(16) 0.0195(17) 0.0230(16) -0.0017(13) -0.0042(12) 0.0107(13)
C64 0.0210(16) 0.0194(17) 0.0158(14) 0.0041(13) -0.0082(12) 0.0041(12)
C67 0.0295(19) 0.0175(17) 0.0288(17) 0.0014(14) -0.0152(14) 0.0041(14)
C63 0.0236(17) 0.0216(17) 0.0179(15) 0.0010(14) -0.0103(12) 0.0054(13)
C65 0.0207(16) 0.0236(18) 0.0216(16) 0.0041(14) -0.0041(13) 0.0048(13)
C66 0.0220(17) 0.031(2) 0.0250(17) 0.0105(15) -0.0044(13) -0.0007(14)
C62 0.0266(18) 0.0221(18) 0.0270(17) -0.0027(14) -0.0069(14) 0.0102(14)
C68 0.031(2) 0.0222(19) 0.0290(18) 0.0109(15) -0.0133(15) -0.0018(14)
Au1bb 0.01841(7) 0.01571(7) 0.01370(7) 0.00284(5) 0.00137(5) 0.00470(5)
Au1aa 0.01198(7) 0.01599(7) 0.01688(7) 0.00121(5) 0.00217(4) 0.00529(5)

loop_
_atom_type_symbol
_atom_type_scat_dispersion_real
_atom_type_scat_dispersion_imag
_atom_type_scat_Cromer_Mann_a1
_atom_type_scat_Cromer_Mann_a2
_atom_type_scat_Cromer_Mann_a3
_atom_type_scat_Cromer_Mann_a4
_atom_type_scat_Cromer_Mann_b1
_atom_type_scat_Cromer_Mann_b2
_atom_type_scat_Cromer_Mann_b3
_atom_type_scat_Cromer_Mann_b4
_atom_type_scat_Cromer_Mann_c
_atom_type_scat_source
_atom_type_scat_dispersion_source
H 0.00000 0.00000 0.49300 0.32291 0.14019 0.04081 10.51090 26.12570 3.14236 57.79970 0.0030380000826 'International Tables Volume C Table 6.1.1.4 (pp. 500-502)' 'Henke, Gullikson and Davis, At. Data and Nucl. Data Tables, 1993, 54, 2'
C 0.00347 0.00161 2.31000 1.02000 1.58860 0.86500 20.84390 10.20750 0.56870 51.65120 0.215599998832 'International Tables Volume C Table 6.1.1.4 (pp. 500-502)' 'Henke, Gullikson and Davis, At. Data and Nucl. Data Tables, 1993, 54, 2'
Cl 0.14873 0.16029 11.46040 7.19640 6.25560 1.64550 0.01040 1.16620 18.51940 47.77840 -9.55739974976 'International Tables Volume C Table 6.1.1.4 (pp. 500-502)' 'Henke, Gullikson and Davis, At. Data and Nucl. Data Tables, 1993, 54, 2'
Au -1.84507 8.87037 16.88190 18.59130 25.55820 5.86000 0.46110 8.62160 1.48260 36.39560 12.0657997131 'International Tables Volume C Table 6.1.1.4 (pp. 500-502)' 'Henke, Gullikson and Davis, At. Data and Nucl. Data Tables, 1993, 54, 2'
P 0.10434 0.09671 6.43450 4.17910 1.78000 1.49080 1.90670 27.15700 0.52600 68.16450 1.11489999294 'International Tables Volume C Table 6.1.1.4 (pp. 500-502)' 'Henke, Gullikson and Davis, At. Data and Nucl. Data Tables, 1993, 54, 2'

loop_
_geom_angle_atom_site_label_1
_geom_angle_atom_site_label_2
_geom_angle_atom_site_label_3
_geom_angle
Cl1a Au1a P1a 173.70(3)
P2b Au1b P1b 80.33(2)
Cl1b Au1b P1b 171.62(3)
Cl1b Au1b P2b 107.53(2)
C41 P1a C40 105.20(14)
C55 P1a C40 105.24(13)
C55 P1a C41 105.65(14)
C16 P1b C1 104.95(14)
C28 P1b C1 105.53(14)
C28 P1b C16 105.78(14)
C15 P2b C8 103.52(14)
C21 P2b C8 100.56(14)
C21 P2b C15 103.05(13)
C48 P2a C35 100.85(14)
C64 P2a C35 102.92(14)
C64 P2a C48 102.83(14)
C5 C6 C1 118.2(3)
C7 C6 C1 123.1(3)
C7 C6 C5 118.6(3)
C5 C4 C3 120.0(3)
C2 C3 C4 119.5(3)
C1 C2 C3 121.0(3)
C6 C1 P1b 121.0(2)
C2 C1 P1b 119.6(2)
C2 C1 C6 119.3(3)
C4 C5 C6 121.9(3)
C9 C8 P2b 119.5(3)
C13 C8 P2b 121.2(2)
C13 C8 C9 119.0(3)
C10 C9 C8 117.4(3)
C14 C9 C8 121.2(3)
C14 C9 C10 121.4(3)
C11 C10 C9 122.3(3)
C12 C11 C10 120.1(3)
C13 C12 C11 119.5(4)
C12 C13 C8 121.7(3)
C18 C17 C16 121.0(3)
C17 C16 P1b 118.1(2)
C15 C16 P1b 122.1(2)
C15 C16 C17 119.7(3)
C16 C15 P2b 121.6(2)
C20 C15 P2b 120.5(2)
C20 C15 C16 117.8(3)
C19 C18 C17 119.6(3)
C20 C19 C18 119.8(3)
C19 C20 C15 122.0(3)
C21 C22 C23 121.4(3)
C24 C23 C22 119.3(3)
C22 C21 P2b 122.2(2)
C26 C21 P2b 118.3(2)
C26 C21 C22 119.4(3)
C24 C25 C26 121.8(3)
C25 C26 C21 118.1(3)
C27 C26 C21 121.8(3)
C27 C26 C25 119.9(3)
C25 C24 C23 120.0(3)
C30 C29 C28 117.6(3)
C34 C29 C28 123.3(3)
C34 C29 C30 119.1(3)
C29 C28 P1b 121.2(2)
C33 C28 P1b 119.3(2)
C33 C28 C29 119.5(3)
C31 C30 C29 122.2(3)
C32 C33 C28 121.5(3)
C32 C31 C30 120.2(3)
C31 C32 C33 119.0(3)
C40 C35 P2a 121.8(2)
C36 C35 P2a 120.0(2)
C36 C35 C40 118.1(3)
C40 C39 C38 121.3(3)
C37 C38 C39 119.9(3)
C35 C40 P1a 122.2(2)
C39 C40 P1a 118.5(2)
C39 C40 C35 119.3(3)
C36 C37 C38 119.5(3)
C37 C36 C35 121.9(3)
C47 C46 C41 123.3(3)
C45 C46 C41 117.5(3)
C45 C46 C47 119.1(3)
C46 C41 P1a 120.3(2)
C42 C41 P1a 119.0(2)
C42 C41 C46 120.6(3)
C44 C43 C42 119.6(3)
C43 C42 C41 120.0(3)
C45 C44 C43 120.1(3)
C44 C45 C46 122.1(3)
C48 C49 C54 122.4(3)
C50 C49 C54 119.3(3)
C50 C49 C48 118.3(3)
C52 C53 C48 121.5(3)
C49 C48 P2a 119.1(2)
C53 C48 P2a 121.8(2)
C53 C48 C49 119.0(3)
C52 C51 C50 119.5(3)
C51 C50 C49 122.1(3)
C51 C52 C53 119.6(3)
C55 C56 C61 123.1(3)
C57 C56 C61 118.9(3)
C57 C56 C55 117.9(3)
C55 C60 C59 121.2(3)
C57 C58 C59 119.9(3)
C58 C59 C60 119.5(3)
C56 C55 P1a 121.3(2)
C60 C55 P1a 119.3(2)
C60 C55 C56 119.4(3)
C58 C57 C56 122.1(3)
C63 C64 P2a 117.7(2)
C65 C64 P2a 123.0(3)
C65 C64 C63 119.1(3)
C68 C67 C63 121.9(3)
C67 C63 C64 118.2(3)
C62 C63 C64 121.9(3)
C62 C63 C67 120.0(3)
C66 C65 C64 121.2(3)
C68 C66 C65 120.0(3)
C66 C68 C67 119.7(3)
Cl1b Au1bb P2b 165.58(12)
Cl1a Au1aa P1a 116.14(11)
P2a Au1aa P1a 80.53(9)
P2a Au1aa Cl1a 161.70(15)

loop_
_geom_bond_atom_site_label_1
_geom_bond_atom_site_label_2
_geom_bond_distance
Au1a P1a 2.2360(8)
Au1a Cl1a 2.2949(8)
Au1b P1b 2.2435(8)
Au1b P2b 2.8985(8)
Au1b Cl1b 2.3155(8)
P1a C40 1.839(3)
P1a C41 1.828(3)
P1a C55 1.821(3)
P1a Au1aa 2.882(3)
Cl1a Au1aa 2.441(3)
P1b C1 1.829(3)
P1b C16 1.834(3)
P1b C28 1.831(3)
P2b C8 1.838(3)
P2b C15 1.845(3)
P2b C21 1.828(3)
P2b Au1bb 2.169(2)
Cl1b Au1bb 2.084(2)
P2a C35 1.846(3)
P2a C48 1.839(3)
P2a C64 1.837(3)
P2a Au1aa 2.268(3)
C6 C1 1.407(4)
C6 C5 1.392(5)
C6 C7 1.509(5)
C4 C3 1.380(5)
C4 C5 1.384(5)
C3 C2 1.386(4)
C2 C1 1.406(4)
C8 C9 1.405(5)
C8 C13 1.403(5)
C9 C10 1.421(5)
C9 C14 1.487(6)
C10 C11 1.370(6)
C11 C12 1.365(6)
C12 C13 1.389(5)
C17 C16 1.402(4)
C17 C18 1.386(5)
C16 C15 1.412(4)
C15 C20 1.397(4)
C18 C19 1.386(5)
C19 C20 1.389(4)
C22 C23 1.385(5)
C22 C21 1.391(4)
C23 C24 1.384(5)
C21 C26 1.409(4)
C25 C26 1.395(5)
C25 C24 1.380(5)
C26 C27 1.507(5)
C29 C28 1.412(5)
C29 C30 1.398(5)
C29 C34 1.499(5)
C28 C33 1.397(5)
C30 C31 1.379(5)
C33 C32 1.389(5)
C31 C32 1.378(5)
C35 C40 1.408(4)
C35 C36 1.404(4)
C39 C38 1.384(4)
C39 C40 1.394(4)
C38 C37 1.384(5)
C37 C36 1.380(5)
C46 C41 1.409(4)
C46 C47 1.505(5)
C46 C45 1.393(5)
C41 C42 1.398(5)
C43 C42 1.395(5)
C43 C44 1.383(6)
C44 C45 1.378(6)
C49 C54 1.508(5)
C49 C48 1.404(4)
C49 C50 1.397(5)
C53 C48 1.398(4)
C53 C52 1.387(4)
C51 C50 1.381(5)
C51 C52 1.381(5)
C56 C61 1.504(4)
C56 C55 1.410(4)
C56 C57 1.394(4)
C60 C59 1.381(4)
C60 C55 1.397(4)
C58 C59 1.385(5)
C58 C57 1.374(5)
C64 C63 1.418(5)
C64 C65 1.394(5)
C67 C63 1.399(5)
C67 C68 1.381(5)
C63 C62 1.502(5)
C65 C66 1.388(5)
C66 C68 1.379(5)
